data_1568012
loop_
_publ_author_name
'Hirano, Koji'
'Nishino, Soshi'
'Nishii, Yuji'

_publ_section_title
;
 &#x000D; anti-Selective synthesis of \b-boryl-\a-amino acid derivatives
 by Cu-catalysed borylamination of \a,\b-unsaturated esters
;
_journal_name_full 'Chemical Science'
_journal_paper_doi 10.1039/D2SC06003E
_journal_year 2022
_chemical_formula_moiety 'C25 H34 B N O4'
_chemical_formula_sum 'C25 H34 B N O4'
_chemical_formula_weight 423.34
_space_group_crystal_system monoclinic
_space_group_IT_number 14
_space_group_name_Hall '-P 2yn'
_space_group_name_H-M_alt 'P 1 21/n 1'
_atom_sites_solution_hydrogens geom
_atom_sites_solution_primary dual
_audit_creation_date 2021-09-06
_audit_creation_method
;
Olex2 1.2
(compiled 2018.05.29 svn.r3508 for OlexSys, GUI svn.r5506)
;
_audit_update_record
;
2022-09-09 deposited with the CCDC.	2022-11-24 downloaded from the CCDC.
;
_cell_angle_alpha 90
_cell_angle_beta 109.311(2)
_cell_angle_gamma 90
_cell_formula_units_Z 4
_cell_length_a 9.4689(2)
_cell_length_b 20.7919(4)
_cell_length_c 12.8601(3)
_cell_measurement_reflns_used 10367
_cell_measurement_temperature 293(2)
_cell_measurement_theta_max 73.9560
_cell_measurement_theta_min 4.2100
_cell_volume 2389.40(9)
_computing_cell_refinement 'CrysAlisPro 1.171.40.43a (Rigaku OD, 2019)'
_computing_data_collection 'CrysAlisPro 1.171.40.43a (Rigaku OD, 2019)'
_computing_data_reduction 'CrysAlisPro 1.171.40.43a (Rigaku OD, 2019)'
_computing_molecular_graphics 'Olex2 (Dolomanov et al., 2009)'
_computing_publication_material 'Olex2 (Dolomanov et al., 2009)'
_computing_structure_refinement 'ShelXL (Sheldrick, 2015)'
_computing_structure_solution 'ShelXT (Sheldrick, 2015)'
_diffrn_ambient_temperature 293(2)
_diffrn_detector 'CCD plate'
_diffrn_detector_area_resol_mean 10.0000
_diffrn_detector_type HyPix
_diffrn_measured_fraction_theta_full 1.000
_diffrn_measured_fraction_theta_max 0.990
_diffrn_measurement_details
;
List of Runs (angles in degrees, time in seconds):

  # Type    Start    End  Width  t~exp~   \w     \q     \k     \f   Frames
#--------------------------------------------------------------------------
  1  \w     66.00  91.00   0.50    0.05    --   42.80 133.00 -77.00   50
  2  \w     84.00 109.00   0.50    0.05    --   76.50 133.00 -77.00   50
  3  \w     78.00 115.00   0.50    0.05    --   42.80 125.00-180.00   74
  4  \w     65.00  90.00   0.50    0.05    --   42.80 136.00 100.00   50
  5  \w     90.00 116.00   0.50    0.05    --   76.50 136.00 100.00   52
  6  \w    -69.00 -31.00   0.50    0.05    -- -106.00  37.00 -30.00   76
  7  \w   -101.00 -19.00   0.50    0.05    --  -42.80 133.00 -77.00  164
  8  \w    -83.00 -57.00   0.50    0.05    -- -106.00 125.00-150.00   52
  9  \w   -104.00 -59.00   0.50    0.05    -- -106.00 133.00 -77.00   90
 10  \w   -111.00 -34.00   0.50    0.05    -- -106.00 125.00-120.00  154
 11  \w   -114.00 -33.00   0.50    0.05    -- -106.00 125.00 -90.00  162
 12  \w    -86.00 -41.00   0.50    0.05    -- -106.00 125.00  30.00   90
 13  \w    -97.00 -71.00   0.50    0.05    -- -106.00 125.00 120.00   52
 14  \w   -117.00 -80.00   0.50    0.05    -- -106.00 136.00 100.00   74
 15  \w   -117.00 -42.00   0.50    0.05    -- -106.00 125.00  90.00  150
 16  \w    -80.00 -32.00   0.50    0.05    -- -106.00  57.00 150.00   96
 17  \w    -84.00 -59.00   0.50    0.05    --  -42.80 136.00 100.00   50
 18  \w     44.00  69.00   0.50    0.05    --   76.50-133.00-145.00   50
 19  \w   -115.00 -17.00   0.50    0.05    --  -42.80 -77.00-150.00  196
 20  \w   -109.00 -71.00   0.50    0.05    --  -42.80-125.00   0.00   76
 21  \w   -145.00-120.00   0.50    0.05    -- -106.00-133.00-145.00   50
 22  \w   -177.00-135.00   0.50    0.05    -- -106.00 -37.00 -60.00   84
 23  \w   -159.00 -83.00   0.50    0.05    -- -106.00 -19.00  30.00  152
 24  \w   -125.00 -77.00   0.50    0.05    -- -106.00  37.00 -30.00   96
 25  \w   -113.00 -87.00   0.50    0.05    -- -106.00 125.00  30.00   52
 26  \w   -128.00-102.00   0.50    0.05    -- -106.00  57.00 150.00   52
 27  \w   -108.00 -71.00   0.50    0.05    --  -42.80-125.00 150.00   74
 28  \w   -144.00-119.00   0.50    0.05    -- -106.00-136.00  36.00   50
 29  \w   -169.00 -71.00   0.50    0.05    -- -106.00-125.00   0.00  196
 30  \w   -173.00 -86.00   0.50    0.05    -- -106.00 -37.00-180.00  174
;
_diffrn_measurement_device 'four-circle diffractometer'
_diffrn_measurement_device_type 'XtaLAB Synergy, Single source at offset/far, HyPix'
_diffrn_measurement_method '\w scans'
_diffrn_orient_matrix_type 'CrysAlisPro convention (1999,Acta A55,543-557)'
_diffrn_orient_matrix_UB_11 -0.0641131000
_diffrn_orient_matrix_UB_12 -0.0271120000
_diffrn_orient_matrix_UB_13 -0.1177857000
_diffrn_orient_matrix_UB_21 0.0274141000
_diffrn_orient_matrix_UB_22 -0.0689383000
_diffrn_orient_matrix_UB_23 0.0461874000
_diffrn_orient_matrix_UB_31 -0.1577338000
_diffrn_orient_matrix_UB_32 -0.0009810000
_diffrn_orient_matrix_UB_33 0.0099996000
_diffrn_radiation_monochromator mirror
_diffrn_radiation_probe x-ray
_diffrn_radiation_type CuK\a
_diffrn_radiation_wavelength 1.54184
_diffrn_reflns_av_R_equivalents 0.0354
_diffrn_reflns_av_unetI/netI 0.0252
_diffrn_reflns_Laue_measured_fraction_full 1.000
_diffrn_reflns_Laue_measured_fraction_max 0.990
_diffrn_reflns_limit_h_max 8
_diffrn_reflns_limit_h_min -11
_diffrn_reflns_limit_k_max 25
_diffrn_reflns_limit_k_min -25
_diffrn_reflns_limit_l_max 16
_diffrn_reflns_limit_l_min -15
_diffrn_reflns_number 20729
_diffrn_reflns_point_group_measured_fraction_full 1.000
_diffrn_reflns_point_group_measured_fraction_max 0.990
_diffrn_reflns_theta_full 67.684
_diffrn_reflns_theta_max 74.059
_diffrn_reflns_theta_min 4.218
_diffrn_source 'micro-focus sealed X-ray tube'
_diffrn_source_type 'PhotonJet (Cu) X-ray Source'
_exptl_absorpt_coefficient_mu 0.619
_exptl_absorpt_correction_T_max 1.00000
_exptl_absorpt_correction_T_min 0.77825
_exptl_absorpt_correction_type multi-scan
_exptl_absorpt_process_details
;
CrysAlisPro 1.171.40.43a (Rigaku Oxford Diffraction, 2019)
Empirical absorption correction using spherical harmonics,
 implemented in SCALE3 ABSPACK scaling algorithm.
;
_exptl_crystal_colour colorless
_exptl_crystal_density_diffrn 1.177
_exptl_crystal_description prism
_exptl_crystal_F_000 912
_exptl_crystal_size_max 0.92
_exptl_crystal_size_mid 0.632
_exptl_crystal_size_min 0.397
_refine_diff_density_max 0.214
_refine_diff_density_min -0.334
_refine_diff_density_rms 0.052
_refine_ls_extinction_method none
_refine_ls_goodness_of_fit_ref 1.049
_refine_ls_hydrogen_treatment constr
_refine_ls_matrix_type full
_refine_ls_number_parameters 286
_refine_ls_number_reflns 4808
_refine_ls_number_restraints 0
_refine_ls_restrained_S_all 1.049
_refine_ls_R_factor_all 0.0493
_refine_ls_R_factor_gt 0.0462
_refine_ls_shift/su_max 0.001
_refine_ls_shift/su_mean 0.000
_refine_ls_structure_factor_coef Fsqd
_refine_ls_weighting_details 'w=1/[\s^2^(Fo^2^)+(0.0612P)^2^+0.8515P] where P=(Fo^2^+2Fc^2^)/3'
_refine_ls_weighting_scheme calc
_refine_ls_wR_factor_gt 0.1198
_refine_ls_wR_factor_ref 0.1221
_reflns_Friedel_coverage 0.000
_reflns_number_gt 4423
_reflns_number_total 4808
_reflns_threshold_expression 'I > 2\s(I)'
_cod_data_source_file d2sc06003e2.cif
_cod_data_source_block nishino_210608
_cod_database_code 1568012
_shelx_shelxl_version_number 2017/1
_chemical_oxdiff_formula 'C25 H35 N B O4'
_shelx_space_group_comment
;
The symmetry employed for this shelxl refinement is uniquely defined
by the following loop, which should always be used as a source of
symmetry information in preference to the above space-group names.
They are only intended as comments.
;
_reflns_odcompleteness_completeness 99.88
_reflns_odcompleteness_iscentric 1
_reflns_odcompleteness_theta 71.98
_olex2_refinement_description
;
1. Fixed Uiso
 At 1.2 times of:
  All C(H) groups, All C(H,H) groups
 At 1.5 times of:
  All C(H,H,H) groups
2.a Ternary CH refined with riding coordinates:
 C9(H9), C14(H14)
2.b Secondary CH2 refined with riding coordinates:
 C16(H16A,H16B), C7(H7A,H7B)
2.c Aromatic/amide H refined with riding coordinates:
 C6(H6), C18(H18), C22(H22), C2(H2), C4(H4), C19(H19), C5(H5), C20(H20),
 C3(H3), C21(H21)
2.d Idealised Me refined as rotating group:
 C31(H31A,H31B,H31C), C15(H15A,H15B,H15C), C12(H12A,H12B,H12C), C30(H30A,H30B,
 H30C), C28(H28A,H28B,H28C), C29(H29A,H29B,H29C)
;
_olex2_submission_special_instructions 'No special instructions were received'
_oxdiff_exptl_absorpt_empirical_details
;
Empirical correction (ABSPACK) includes:
- Absorption correction using spherical harmonics
- Frame scaling
;
_oxdiff_exptl_absorpt_empirical_full_max 1.388
_oxdiff_exptl_absorpt_empirical_full_min 0.682

loop_
_space_group_symop_operation_xyz
'x, y, z'
'-x+1/2, y+1/2, -z+1/2'
'-x, -y, -z'
'x-1/2, -y-1/2, z-1/2'

loop_
_atom_site_label
_atom_site_type_symbol
_atom_site_fract_x
_atom_site_fract_y
_atom_site_fract_z
_atom_site_U_iso_or_equiv
_atom_site_adp_type
_atom_site_occupancy
_atom_site_site_symmetry_order
_atom_site_calc_flag
_atom_site_refinement_flags_posn
_atom_site_refinement_flags_adp
_atom_site_refinement_flags_occupancy
_atom_site_disorder_assembly
_atom_site_disorder_group
O27 O 0.51299(10) 0.58155(4) 0.59546(7) 0.0288(2) Uani 1 1 d . . . . .
O11 O 0.38248(11) 0.66741(5) 0.36781(8) 0.0322(2) Uani 1 1 d . . . . .
O24 O 0.59848(10) 0.63282(5) 0.76124(8) 0.0316(2) Uani 1 1 d . . . . .
N8 N 0.13116(11) 0.71614(5) 0.47325(8) 0.0222(2) Uani 1 1 d . . . . .
O13 O 0.47071(14) 0.74163(6) 0.49869(11) 0.0524(3) Uani 1 1 d . . . . .
C1 C 0.01937(14) 0.81855(6) 0.51061(10) 0.0240(3) Uani 1 1 d . . . . .
C9 C 0.26593(13) 0.67485(6) 0.50602(10) 0.0217(3) Uani 1 1 d . . . . .
H9 H 0.235293 0.631782 0.476107 0.026 Uiso 1 1 calc R . . . .
C16 C 0.05095(14) 0.71385(6) 0.35418(10) 0.0258(3) Uani 1 1 d . . . . .
H16A H 0.119127 0.726269 0.315627 0.031 Uiso 1 1 calc R . . . .
H16B H -0.029640 0.745093 0.336158 0.031 Uiso 1 1 calc R . . . .
C10 C 0.38484(14) 0.69880(6) 0.45880(11) 0.0265(3) Uani 1 1 d . . . . .
C17 C -0.01376(14) 0.64851(6) 0.31317(10) 0.0254(3) Uani 1 1 d . . . . .
C14 C 0.33746(14) 0.66839(6) 0.63148(10) 0.0255(3) Uani 1 1 d . . . . .
H14 H 0.366430 0.711701 0.660860 0.031 Uiso 1 1 calc R . . . .
C7 C 0.15936(14) 0.78318(6) 0.51052(11) 0.0261(3) Uani 1 1 d . . . . .
H7A H 0.203453 0.805829 0.462865 0.031 Uiso 1 1 calc R . . . .
H7B H 0.231305 0.783734 0.584513 0.031 Uiso 1 1 calc R . . . .
C6 C 0.01764(15) 0.88544(6) 0.50684(12) 0.0302(3) Uani 1 1 d . . . . .
H6 H 0.100625 0.907285 0.501407 0.036 Uiso 1 1 calc R . . . .
C18 C -0.01136(17) 0.62577(7) 0.21206(11) 0.0323(3) Uani 1 1 d . . . . .
H18 H 0.034847 0.649927 0.171612 0.039 Uiso 1 1 calc R . . . .
C26 C 0.64997(15) 0.54757(6) 0.66013(11) 0.0279(3) Uani 1 1 d . . . . .
C25 C 0.72665(14) 0.59830(7) 0.74933(11) 0.0293(3) Uani 1 1 d . . . . .
C22 C -0.08218(16) 0.61085(7) 0.37241(12) 0.0340(3) Uani 1 1 d . . . . .
H22 H -0.084095 0.625092 0.440478 0.041 Uiso 1 1 calc R . . . .
C2 C -0.10681(16) 0.78747(7) 0.51768(13) 0.0346(3) Uani 1 1 d . . . . .
H2 H -0.108398 0.742785 0.520349 0.042 Uiso 1 1 calc R . . . .
C4 C -0.23032(16) 0.88852(8) 0.51745(13) 0.0372(3) Uani 1 1 d . . . . .
H4 H -0.313414 0.911656 0.519503 0.045 Uiso 1 1 calc R . . . .
C19 C -0.07720(19) 0.56743(7) 0.17103(12) 0.0385(3) Uani 1 1 d . . . . .
H19 H -0.075256 0.552996 0.103072 0.046 Uiso 1 1 calc R . . . .
C5 C -0.10545(17) 0.92016(7) 0.51102(13) 0.0352(3) Uani 1 1 d . . . . .
H5 H -0.103783 0.964866 0.509480 0.042 Uiso 1 1 calc R . . . .
C20 C -0.14571(17) 0.53044(7) 0.22988(13) 0.0380(3) Uani 1 1 d . . . . .
H20 H -0.189980 0.491390 0.201889 0.046 Uiso 1 1 calc R . . . .
C3 C -0.23067(17) 0.82205(8) 0.52082(15) 0.0416(4) Uani 1 1 d . . . . .
H3 H -0.314434 0.800388 0.525222 0.050 Uiso 1 1 calc R . . . .
C21 C -0.14751(18) 0.55238(8) 0.33127(14) 0.0404(4) Uani 1 1 d . . . . .
H21 H -0.192714 0.527780 0.371851 0.049 Uiso 1 1 calc R . . . .
C31 C 0.73767(18) 0.52954(9) 0.58462(13) 0.0433(4) Uani 1 1 d . . . . .
H31A H 0.681996 0.498570 0.531449 0.065 Uiso 1 1 calc GR . . . .
H31B H 0.832226 0.511373 0.627478 0.065 Uiso 1 1 calc GR . . . .
H31C H 0.754240 0.567269 0.547198 0.065 Uiso 1 1 calc GR . . . .
C15 C 0.22590(17) 0.64269(9) 0.68470(13) 0.0409(4) Uani 1 1 d . . . . .
H15A H 0.143785 0.672185 0.671225 0.061 Uiso 1 1 calc GR . . . .
H15B H 0.274939 0.638230 0.762664 0.061 Uiso 1 1 calc GR . . . .
H15C H 0.189072 0.601539 0.653547 0.061 Uiso 1 1 calc GR . . . .
C12 C 0.50132(19) 0.68274(8) 0.32429(14) 0.0420(4) Uani 1 1 d . . . . .
H12A H 0.486174 0.659418 0.257040 0.063 Uiso 1 1 calc GR . . . .
H12B H 0.595941 0.670879 0.377036 0.063 Uiso 1 1 calc GR . . . .
H12C H 0.500629 0.728068 0.309958 0.063 Uiso 1 1 calc GR . . . .
C30 C 0.81748(17) 0.56998(9) 0.86062(12) 0.0426(4) Uani 1 1 d . . . . .
H30A H 0.859594 0.604172 0.911610 0.064 Uiso 1 1 calc GR . . . .
H30B H 0.896542 0.543779 0.852291 0.064 Uiso 1 1 calc GR . . . .
H30C H 0.753548 0.544126 0.888089 0.064 Uiso 1 1 calc GR . . . .
C28 C 0.60000(19) 0.48773(7) 0.70582(15) 0.0437(4) Uani 1 1 d . . . . .
H28A H 0.547625 0.500014 0.755147 0.065 Uiso 1 1 calc GR . . . .
H28B H 0.685975 0.462435 0.744941 0.065 Uiso 1 1 calc GR . . . .
H28C H 0.534787 0.462884 0.646300 0.065 Uiso 1 1 calc GR . . . .
B23 B 0.48481(16) 0.62668(7) 0.66314(12) 0.0241(3) Uani 1 1 d . . . . .
C29 C 0.8179(2) 0.64747(9) 0.71221(18) 0.0513(4) Uani 1 1 d . . . . .
H29A H 0.760303 0.663540 0.640783 0.077 Uiso 1 1 calc GR . . . .
H29B H 0.907672 0.627652 0.708400 0.077 Uiso 1 1 calc GR . . . .
H29C H 0.843735 0.682399 0.763906 0.077 Uiso 1 1 calc GR . . . .

loop_
_atom_site_aniso_label
_atom_site_aniso_U_11
_atom_site_aniso_U_22
_atom_site_aniso_U_33
_atom_site_aniso_U_23
_atom_site_aniso_U_13
_atom_site_aniso_U_12
O27 0.0297(5) 0.0272(5) 0.0246(5) -0.0021(4) 0.0023(4) 0.0063(4)
O11 0.0367(5) 0.0350(5) 0.0298(5) -0.0005(4) 0.0178(4) 0.0004(4)
O24 0.0281(5) 0.0352(5) 0.0276(5) -0.0069(4) 0.0039(4) 0.0080(4)
N8 0.0223(5) 0.0185(5) 0.0240(5) 0.0008(4) 0.0054(4) 0.0002(4)
O13 0.0499(7) 0.0528(7) 0.0682(8) -0.0256(6) 0.0380(6) -0.0282(6)
C1 0.0258(6) 0.0222(6) 0.0236(6) -0.0008(5) 0.0074(5) -0.0015(5)
C9 0.0223(6) 0.0190(6) 0.0232(6) 0.0004(4) 0.0068(5) -0.0001(4)
C16 0.0263(6) 0.0265(6) 0.0234(6) 0.0046(5) 0.0068(5) 0.0012(5)
C10 0.0267(6) 0.0240(6) 0.0295(6) 0.0008(5) 0.0104(5) 0.0004(5)
C17 0.0212(6) 0.0289(7) 0.0235(6) -0.0002(5) 0.0039(5) 0.0030(5)
C14 0.0269(6) 0.0257(6) 0.0230(6) 0.0001(5) 0.0070(5) 0.0023(5)
C7 0.0246(6) 0.0192(6) 0.0335(7) 0.0009(5) 0.0084(5) -0.0023(5)
C6 0.0291(7) 0.0234(7) 0.0410(8) -0.0010(5) 0.0155(6) -0.0030(5)
C18 0.0396(7) 0.0339(7) 0.0226(6) 0.0045(5) 0.0092(5) 0.0069(6)
C26 0.0277(6) 0.0278(6) 0.0246(6) -0.0015(5) 0.0038(5) 0.0057(5)
C25 0.0245(6) 0.0322(7) 0.0300(7) -0.0063(5) 0.0072(5) 0.0029(5)
C22 0.0372(7) 0.0362(8) 0.0330(7) -0.0102(6) 0.0176(6) -0.0094(6)
C2 0.0348(7) 0.0239(7) 0.0496(9) -0.0034(6) 0.0200(7) -0.0064(5)
C4 0.0281(7) 0.0385(8) 0.0469(9) -0.0102(6) 0.0150(6) 0.0024(6)
C19 0.0521(9) 0.0365(8) 0.0214(6) -0.0040(6) 0.0049(6) 0.0087(7)
C5 0.0378(8) 0.0231(7) 0.0472(9) -0.0025(6) 0.0172(7) 0.0024(6)
C20 0.0390(8) 0.0321(7) 0.0355(8) -0.0093(6) 0.0022(6) -0.0027(6)
C3 0.0321(7) 0.0394(8) 0.0598(10) -0.0114(7) 0.0240(7) -0.0102(6)
C21 0.0422(8) 0.0383(8) 0.0460(9) -0.0106(7) 0.0216(7) -0.0132(7)
C31 0.0420(8) 0.0544(10) 0.0322(8) -0.0097(7) 0.0104(6) 0.0162(7)
C15 0.0349(8) 0.0585(10) 0.0325(8) 0.0159(7) 0.0154(6) 0.0107(7)
C12 0.0491(9) 0.0421(9) 0.0473(9) 0.0074(7) 0.0327(8) 0.0065(7)
C30 0.0349(8) 0.0564(10) 0.0286(7) -0.0096(7) -0.0003(6) 0.0173(7)
C28 0.0418(8) 0.0273(7) 0.0534(10) 0.0077(7) 0.0042(7) 0.0012(6)
B23 0.0266(7) 0.0228(7) 0.0224(7) 0.0011(5) 0.0074(5) -0.0011(5)
C29 0.0374(8) 0.0448(10) 0.0738(13) -0.0048(9) 0.0211(8) -0.0112(7)

loop_
_atom_type_symbol
_atom_type_description
_atom_type_scat_dispersion_real
_atom_type_scat_dispersion_imag
_atom_type_scat_source
C C 0.0181 0.0091 'International Tables Vol C Tables 4.2.6.8 and 6.1.1.4'
H H 0.0000 0.0000 'International Tables Vol C Tables 4.2.6.8 and 6.1.1.4'
B B 0.0090 0.0039 'International Tables Vol C Tables 4.2.6.8 and 6.1.1.4'
N N 0.0311 0.0180 'International Tables Vol C Tables 4.2.6.8 and 6.1.1.4'
O O 0.0492 0.0322 'International Tables Vol C Tables 4.2.6.8 and 6.1.1.4'

loop_
_exptl_crystal_face_index_h
_exptl_crystal_face_index_k
_exptl_crystal_face_index_l
_exptl_crystal_face_perp_dist
-6 0 3 0.3371
0 -5 -7 0.2021
0 5 7 0.1871
-6 2 3 0.3194
0 -13 3 0.3097
5 -8 -1 0.4187
5 8 -4 0.1967
0 13 -3 0.4080
1 1 -8 0.2107
-4 1 -4 0.3219
0 -11 -4 0.2318
6 -3 -4 0.2987

loop_
_geom_angle_atom_site_label_1
_geom_angle_atom_site_label_2
_geom_angle_atom_site_label_3
_geom_angle
_geom_angle_site_symmetry_1
_geom_angle_site_symmetry_3
_geom_angle_publ_flag
B23 O27 C26 106.96(10) . . ?
C10 O11 C12 116.21(12) . . ?
B23 O24 C25 106.57(10) . . ?
C16 N8 C9 112.24(10) . . ?
C16 N8 C7 110.28(10) . . ?
C7 N8 C9 114.27(10) . . ?
C6 C1 C7 119.01(11) . . ?
C2 C1 C7 123.10(12) . . ?
C2 C1 C6 117.86(12) . . ?
N8 C9 H9 107.6 . . ?
N8 C9 C10 112.16(10) . . ?
N8 C9 C14 112.92(10) . . ?
C10 C9 H9 107.6 . . ?
C10 C9 C14 108.61(10) . . ?
C14 C9 H9 107.6 . . ?
N8 C16 H16A 108.8 . . ?
N8 C16 H16B 108.8 . . ?
N8 C16 C17 113.78(10) . . ?
H16A C16 H16B 107.7 . . ?
C17 C16 H16A 108.8 . . ?
C17 C16 H16B 108.8 . . ?
O11 C10 C9 112.85(11) . . ?
O13 C10 O11 123.40(12) . . ?
O13 C10 C9 123.75(12) . . ?
C18 C17 C16 120.11(12) . . ?
C18 C17 C22 118.33(13) . . ?
C22 C17 C16 121.51(12) . . ?
C9 C14 H14 107.1 . . ?
C9 C14 B23 111.38(10) . . ?
C15 C14 C9 111.73(11) . . ?
C15 C14 H14 107.1 . . ?
C15 C14 B23 111.99(11) . . ?
B23 C14 H14 107.1 . . ?
N8 C7 C1 113.31(10) . . ?
N8 C7 H7A 108.9 . . ?
N8 C7 H7B 108.9 . . ?
C1 C7 H7A 108.9 . . ?
C1 C7 H7B 108.9 . . ?
H7A C7 H7B 107.7 . . ?
C1 C6 H6 119.4 . . ?
C5 C6 C1 121.27(12) . . ?
C5 C6 H6 119.4 . . ?
C17 C18 H18 119.7 . . ?
C19 C18 C17 120.61(14) . . ?
C19 C18 H18 119.7 . . ?
O27 C26 C25 101.61(10) . . ?
O27 C26 C31 108.89(11) . . ?
O27 C26 C28 106.47(11) . . ?
C31 C26 C25 114.81(12) . . ?
C28 C26 C25 113.64(12) . . ?
C28 C26 C31 110.60(13) . . ?
O24 C25 C26 102.11(10) . . ?
O24 C25 C30 108.78(11) . . ?
O24 C25 C29 106.38(12) . . ?
C30 C25 C26 114.38(12) . . ?
C29 C25 C26 113.73(13) . . ?
C29 C25 C30 110.69(13) . . ?
C17 C22 H22 119.5 . . ?
C21 C22 C17 120.91(13) . . ?
C21 C22 H22 119.5 . . ?
C1 C2 H2 119.5 . . ?
C1 C2 C3 120.99(13) . . ?
C3 C2 H2 119.5 . . ?
C5 C4 H4 120.3 . . ?
C5 C4 C3 119.31(13) . . ?
C3 C4 H4 120.3 . . ?
C18 C19 H19 119.6 . . ?
C20 C19 C18 120.80(13) . . ?
C20 C19 H19 119.6 . . ?
C6 C5 H5 119.9 . . ?
C4 C5 C6 120.14(13) . . ?
C4 C5 H5 119.9 . . ?
C19 C20 H20 120.5 . . ?
C19 C20 C21 119.07(14) . . ?
C21 C20 H20 120.5 . . ?
C2 C3 H3 119.8 . . ?
C4 C3 C2 120.41(13) . . ?
C4 C3 H3 119.8 . . ?
C22 C21 H21 119.9 . . ?
C20 C21 C22 120.28(14) . . ?
C20 C21 H21 119.9 . . ?
C26 C31 H31A 109.5 . . ?
C26 C31 H31B 109.5 . . ?
C26 C31 H31C 109.5 . . ?
H31A C31 H31B 109.5 . . ?
H31A C31 H31C 109.5 . . ?
H31B C31 H31C 109.5 . . ?
C14 C15 H15A 109.5 . . ?
C14 C15 H15B 109.5 . . ?
C14 C15 H15C 109.5 . . ?
H15A C15 H15B 109.5 . . ?
H15A C15 H15C 109.5 . . ?
H15B C15 H15C 109.5 . . ?
O11 C12 H12A 109.5 . . ?
O11 C12 H12B 109.5 . . ?
O11 C12 H12C 109.5 . . ?
H12A C12 H12B 109.5 . . ?
H12A C12 H12C 109.5 . . ?
H12B C12 H12C 109.5 . . ?
C25 C30 H30A 109.5 . . ?
C25 C30 H30B 109.5 . . ?
C25 C30 H30C 109.5 . . ?
H30A C30 H30B 109.5 . . ?
H30A C30 H30C 109.5 . . ?
H30B C30 H30C 109.5 . . ?
C26 C28 H28A 109.5 . . ?
C26 C28 H28B 109.5 . . ?
C26 C28 H28C 109.5 . . ?
H28A C28 H28B 109.5 . . ?
H28A C28 H28C 109.5 . . ?
H28B C28 H28C 109.5 . . ?
O27 B23 O24 113.12(12) . . ?
O27 B23 C14 123.78(12) . . ?
O24 B23 C14 123.10(12) . . ?
C25 C29 H29A 109.5 . . ?
C25 C29 H29B 109.5 . . ?
C25 C29 H29C 109.5 . . ?
H29A C29 H29B 109.5 . . ?
H29A C29 H29C 109.5 . . ?
H29B C29 H29C 109.5 . . ?

loop_
_geom_bond_atom_site_label_1
_geom_bond_atom_site_label_2
_geom_bond_distance
_geom_bond_site_symmetry_2
_geom_bond_publ_flag
O27 C26 1.4696(15) . ?
O27 B23 1.3648(17) . ?
O11 C10 1.3335(16) . ?
O11 C12 1.4484(17) . ?
O24 C25 1.4610(15) . ?
O24 B23 1.3669(17) . ?
N8 C9 1.4790(15) . ?
N8 C16 1.4679(16) . ?
N8 C7 1.4695(16) . ?
O13 C10 1.2005(17) . ?
C1 C7 1.5162(17) . ?
C1 C6 1.3914(18) . ?
C1 C2 1.3876(18) . ?
C9 H9 0.9800 . ?
C9 C10 1.5287(17) . ?
C9 C14 1.5352(17) . ?
C16 H16A 0.9700 . ?
C16 H16B 0.9700 . ?
C16 C17 1.5118(18) . ?
C17 C18 1.3908(19) . ?
C17 C22 1.3928(19) . ?
C14 H14 0.9800 . ?
C14 C15 1.5324(19) . ?
C14 B23 1.5777(19) . ?
C7 H7A 0.9700 . ?
C7 H7B 0.9700 . ?
C6 H6 0.9300 . ?
C6 C5 1.387(2) . ?
C18 H18 0.9300 . ?
C18 C19 1.386(2) . ?
C26 C25 1.5508(18) . ?
C26 C31 1.5188(19) . ?
C26 C28 1.517(2) . ?
C25 C30 1.523(2) . ?
C25 C29 1.514(2) . ?
C22 H22 0.9300 . ?
C22 C21 1.387(2) . ?
C2 H2 0.9300 . ?
C2 C3 1.388(2) . ?
C4 H4 0.9300 . ?
C4 C5 1.379(2) . ?
C4 C3 1.383(2) . ?
C19 H19 0.9300 . ?
C19 C20 1.382(2) . ?
C5 H5 0.9300 . ?
C20 H20 0.9300 . ?
C20 C21 1.387(2) . ?
C3 H3 0.9300 . ?
C21 H21 0.9300 . ?
C31 H31A 0.9600 . ?
C31 H31B 0.9600 . ?
C31 H31C 0.9600 . ?
C15 H15A 0.9600 . ?
C15 H15B 0.9600 . ?
C15 H15C 0.9600 . ?
C12 H12A 0.9600 . ?
C12 H12B 0.9600 . ?
C12 H12C 0.9600 . ?
C30 H30A 0.9600 . ?
C30 H30B 0.9600 . ?
C30 H30C 0.9600 . ?
C28 H28A 0.9600 . ?
C28 H28B 0.9600 . ?
C28 H28C 0.9600 . ?
C29 H29A 0.9600 . ?
C29 H29B 0.9600 . ?
C29 H29C 0.9600 . ?

loop_
_exptl_oxdiff_crystal_face_indexfrac_h
_exptl_oxdiff_crystal_face_indexfrac_k
_exptl_oxdiff_crystal_face_indexfrac_l
_exptl_oxdiff_crystal_face_x
_exptl_oxdiff_crystal_face_y
_exptl_oxdiff_crystal_face_z
-6.1285 -0.2187 3.3074 0.0093 -0.0002 1.0000
-0.0892 -4.5971 -7.3675 0.9981 -0.0258 -0.0551
0.2490 4.6067 7.2876 -0.9992 0.0258 0.0291
-6.0852 1.8459 2.9212 -0.0040 -0.1592 0.9872
-0.4372 -12.6255 2.9258 0.0257 0.9935 0.1106
4.8002 -8.1403 -0.8814 0.0168 0.6521 -0.7580
4.6601 7.9910 -4.2391 -0.0161 -0.6189 -0.7853
0.0366 12.6788 -2.7190 -0.0258 -0.9986 -0.0454
1.0351 0.9582 -8.2119 0.8749 -0.4170 -0.2463
-4.1952 0.6298 -3.8595 0.7065 -0.3367 0.6225
-0.4406 -11.1864 -4.1754 0.8233 0.5662 0.0387
5.8879 -2.5745 -4.3276 0.2020 0.1390 -0.9695
